data_4514751
loop_
_publ_author_name
'Stadler, Sonja M.'
'G\"ottker-Schnetmann, Inigo'
'Mecking, Stefan'

_publ_section_title
;
 Incorporation of Radicals during Ni(II)-Catalyzed Ethylene Insertion
 Polymerization
;
_journal_issue 4
_journal_name_full 'ACS Catalysis'
_journal_page_first 2760
_journal_paper_doi 10.1021/acscatal.8b04707
_journal_volume 9
_journal_year 2019
_chemical_formula_moiety 'C47 H48 F2 N Ni O1 P, C4 H10 O'
_chemical_formula_sum 'C51 H58 F2 N Ni O2 P'
_chemical_formula_weight 844.66
_space_group_crystal_system orthorhombic
_space_group_IT_number 61
_space_group_name_Hall '-P 2ac 2ab'
_space_group_name_H-M_alt 'P b c a'
_symmetry_space_group_name_Hall '-P 2ac 2ab'
_symmetry_space_group_name_H-M 'P b c a'
_atom_sites_solution_hydrogens geom
_atom_sites_solution_primary heavy
_atom_sites_solution_secondary difmap
_audit_creation_method SHELXL-2016/6
_cell_angle_alpha 90
_cell_angle_beta 90
_cell_angle_gamma 90
_cell_formula_units_Z 8
_cell_length_a 16.8680(10)
_cell_length_b 20.0011(13)
_cell_length_c 26.7439(18)
_cell_measurement_reflns_used 10590
_cell_measurement_temperature 100(2)
_cell_measurement_theta_max 26.32
_cell_measurement_theta_min 1.75
_cell_volume 9022.8(10)
_computing_cell_refinement 'STOE X-AREA'
_computing_data_collection 'STOE X-AREA'
_computing_data_reduction 'STOE X-RED'
_computing_structure_refinement 'SHELXL-2016/6 (Sheldrick, 2016)'
_diffrn_ambient_temperature 100(2)
_diffrn_detector_area_resol_mean 6.67
_diffrn_measured_fraction_theta_full 0.985
_diffrn_measured_fraction_theta_max 0.977
_diffrn_measurement_device_type 'STOE IPDS 2T'
_diffrn_measurement_method 'rotation method'
_diffrn_radiation_type MoK\a
_diffrn_radiation_wavelength 0.71073
_diffrn_reflns_av_R_equivalents 0.1776
_diffrn_reflns_av_unetI/netI 0.1612
_diffrn_reflns_Laue_measured_fraction_full 0.985
_diffrn_reflns_Laue_measured_fraction_max 0.977
_diffrn_reflns_limit_h_max 20
_diffrn_reflns_limit_h_min -20
_diffrn_reflns_limit_k_max 15
_diffrn_reflns_limit_k_min -24
_diffrn_reflns_limit_l_max 32
_diffrn_reflns_limit_l_min -32
_diffrn_reflns_number 40405
_diffrn_reflns_point_group_measured_fraction_full 0.985
_diffrn_reflns_point_group_measured_fraction_max 0.977
_diffrn_reflns_theta_full 25.242
_diffrn_reflns_theta_max 25.998
_diffrn_reflns_theta_min 1.523
_diffrn_source 'sealed X-ray tube, 12 x 0.4 mm long-fine focus'
_exptl_absorpt_coefficient_mu 0.513
_exptl_absorpt_correction_T_max 0.9093
_exptl_absorpt_correction_T_min 0.7503
_exptl_absorpt_correction_type integration
_exptl_absorpt_process_details 'STOE X-RED32'
_exptl_crystal_colour yellow
_exptl_crystal_density_diffrn 1.244
_exptl_crystal_description platelet
_exptl_crystal_F_000 3584
_exptl_crystal_size_max 0.2
_exptl_crystal_size_mid 0.15
_exptl_crystal_size_min 0.05
_refine_diff_density_max 0.267
_refine_diff_density_min -0.314
_refine_diff_density_rms 0.076
_refine_ls_extinction_method none
_refine_ls_goodness_of_fit_ref 0.889
_refine_ls_hydrogen_treatment constr
_refine_ls_matrix_type full
_refine_ls_number_parameters 532
_refine_ls_number_reflns 8661
_refine_ls_number_restraints 0
_refine_ls_restrained_S_all 0.889
_refine_ls_R_factor_all 0.1466
_refine_ls_R_factor_gt 0.0583
_refine_ls_shift/su_max 0.000
_refine_ls_shift/su_mean 0.000
_refine_ls_structure_factor_coef Fsqd
_refine_ls_weighting_details 'w=1/[\s^2^(Fo^2^)+(0.0441P)^2^] where P=(Fo^2^+2Fc^2^)/3'
_refine_ls_weighting_scheme calc
_refine_ls_wR_factor_gt 0.0957
_refine_ls_wR_factor_ref 0.1326
_reflns_Friedel_coverage 0.000
_reflns_number_gt 4349
_reflns_number_total 8661
_reflns_threshold_expression 'I > 2\s(I)'
_cod_data_source_file cs8b04707_si_003.cif
_cod_data_source_block ssp38
_cod_depositor_comments
;
The following automatic conversions were performed:

'_atom_sites_solution_secondary' value 'diffmap' was changed to
'difmap'.

Automatic conversion script
Id: cif_fix_values 4973 2017-02-22 13:04:09Z antanas 
;
_cod_database_code 4514751
_shelx_shelxl_version_number 2016/6
_shelx_space_group_comment
;
The symmetry employed for this shelxl refinement is uniquely defined
by the following loop, which should always be used as a source of
symmetry information in preference to the above space-group names.
They are only intended as comments.
;

loop_
_space_group_symop_operation_xyz
'x, y, z'
'-x+1/2, -y, z+1/2'
'x+1/2, -y+1/2, -z'
'-x, y+1/2, -z+1/2'
'-x, -y, -z'
'x-1/2, y, -z-1/2'
'-x-1/2, y-1/2, z'
'x, -y-1/2, z-1/2'

loop_
_atom_site_label
_atom_site_type_symbol
_atom_site_fract_x
_atom_site_fract_y
_atom_site_fract_z
_atom_site_U_iso_or_equiv
_atom_site_adp_type
_atom_site_occupancy
_atom_site_site_symmetry_order
_atom_site_calc_flag
_atom_site_refinement_flags_posn
_atom_site_refinement_flags_adp
C1 C -0.1678(3) -0.3176(2) -0.24569(16) 0.0209(10) Uani 1 1 d . .
C2 C -0.1528(3) -0.3270(2) -0.29891(16) 0.0218(10) Uani 1 1 d . .
C3 C -0.1017(3) -0.3774(3) -0.31235(18) 0.0279(12) Uani 1 1 d . .
H3A H -0.090593 -0.383013 -0.346924 0.034 Uiso 1 1 calc R U
C4 C -0.0647(3) -0.4211(3) -0.27869(17) 0.0266(11) Uani 1 1 d . .
H4A H -0.028615 -0.454145 -0.290179 0.032 Uiso 1 1 calc R U
C5 C -0.0818(3) -0.4150(3) -0.22881(17) 0.0251(11) Uani 1 1 d . .
H5A H -0.059426 -0.445534 -0.205538 0.030 Uiso 1 1 calc R U
C6 C -0.1328(3) -0.3635(2) -0.21171(16) 0.0196(10) Uani 1 1 d . .
C7 C -0.1491(2) -0.3624(2) -0.15894(17) 0.0221(10) Uani 1 1 d . .
H7A H -0.131256 -0.399957 -0.140383 0.027 Uiso 1 1 calc R U
C8 C -0.1937(3) -0.2836(2) -0.33882(17) 0.0275(11) Uani 1 1 d . .
C9 C -0.1669(3) -0.3023(3) -0.39220(17) 0.0391(14) Uani 1 1 d . .
H9A H -0.178228 -0.349668 -0.398386 0.047 Uiso 1 1 calc R U
H9B H -0.109844 -0.294334 -0.395582 0.047 Uiso 1 1 calc R U
H9C H -0.195665 -0.274849 -0.416519 0.047 Uiso 1 1 calc R U
C10 C -0.1753(3) -0.2093(3) -0.33079(19) 0.0352(13) Uani 1 1 d . .
H10A H -0.117798 -0.202612 -0.330618 0.042 Uiso 1 1 calc R U
H10B H -0.197533 -0.194785 -0.298722 0.042 Uiso 1 1 calc R U
H10C H -0.198994 -0.183094 -0.357912 0.042 Uiso 1 1 calc R U
C11 C -0.2839(3) -0.2956(3) -0.33602(19) 0.0346(12) Uani 1 1 d . .
H11C H -0.310649 -0.267840 -0.361046 0.041 Uiso 1 1 calc R U
H11B H -0.303109 -0.283754 -0.302596 0.041 Uiso 1 1 calc R U
H11A H -0.295209 -0.342847 -0.342630 0.041 Uiso 1 1 calc R U
C12 C -0.1965(3) -0.3333(3) -0.08103(16) 0.0241(11) Uani 1 1 d . .
C13 C -0.2714(3) -0.3580(2) -0.06629(17) 0.0282(11) Uani 1 1 d . .
C14 C -0.2805(4) -0.3773(3) -0.01625(19) 0.0455(15) Uani 1 1 d . .
H14A H -0.329652 -0.394852 -0.004997 0.055 Uiso 1 1 calc R U
C15 C -0.2181(4) -0.3709(3) 0.0166(2) 0.0545(17) Uani 1 1 d . .
H15A H -0.224543 -0.384901 0.050302 0.065 Uiso 1 1 calc R U
C16 C -0.1465(4) -0.3445(3) 0.00156(19) 0.0437(15) Uani 1 1 d . .
H16A H -0.104911 -0.339821 0.025291 0.052 Uiso 1 1 calc R U
C17 C -0.1337(3) -0.3245(3) -0.04748(17) 0.0293(12) Uani 1 1 d . .
C18 C -0.3393(3) -0.3632(3) -0.10265(19) 0.0345(13) Uani 1 1 d . .
H18A H -0.330709 -0.329110 -0.129459 0.041 Uiso 1 1 calc R U
C19 C -0.3430(4) -0.4308(4) -0.1273(2) 0.0508(17) Uani 1 1 d . .
H19A H -0.350348 -0.465346 -0.101677 0.061 Uiso 1 1 calc R U
H19B H -0.293546 -0.439117 -0.145408 0.061 Uiso 1 1 calc R U
H19C H -0.387667 -0.431977 -0.150706 0.061 Uiso 1 1 calc R U
C20 C -0.4199(3) -0.3489(4) -0.0784(3) 0.0571(19) Uani 1 1 d . .
H20C H -0.460383 -0.344389 -0.104461 0.068 Uiso 1 1 calc R U
H20B H -0.416818 -0.307317 -0.059107 0.068 Uiso 1 1 calc R U
H20A H -0.434095 -0.385886 -0.056060 0.068 Uiso 1 1 calc R U
C21 C -0.0551(3) -0.2946(3) -0.06340(18) 0.0337(12) Uani 1 1 d . .
H21A H -0.064748 -0.267334 -0.094169 0.040 Uiso 1 1 calc R U
C22 C -0.0194(4) -0.2483(3) -0.0238(2) 0.0508(17) Uani 1 1 d . .
H22A H -0.005236 -0.274458 0.005858 0.061 Uiso 1 1 calc R U
H22B H -0.058358 -0.214059 -0.014579 0.061 Uiso 1 1 calc R U
H22C H 0.028120 -0.226704 -0.037300 0.061 Uiso 1 1 calc R U
C23 C 0.0055(3) -0.3487(3) -0.0766(2) 0.0450(15) Uani 1 1 d . .
H23A H -0.014528 -0.375634 -0.104473 0.054 Uiso 1 1 calc R U
H23B H 0.014305 -0.377502 -0.047481 0.054 Uiso 1 1 calc R U
H23C H 0.055675 -0.327607 -0.086307 0.054 Uiso 1 1 calc R U
C24 C -0.2239(3) -0.1899(2) -0.10193(15) 0.0240(10) Uani 1 1 d . .
C25 C -0.2804(3) -0.1960(2) -0.06377(15) 0.0257(11) Uani 1 1 d . .
H25A H -0.324546 -0.225094 -0.067789 0.031 Uiso 1 1 calc R U
C26 C -0.2715(3) -0.1597(3) -0.02048(16) 0.0292(11) Uani 1 1 d . .
C27 C -0.2107(3) -0.1159(3) -0.01153(17) 0.0310(12) Uani 1 1 d . .
H27A H -0.206670 -0.090898 0.018549 0.037 Uiso 1 1 calc R U
C28 C -0.1557(3) -0.1110(3) -0.04951(18) 0.0305(12) Uani 1 1 d . .
C29 C -0.1604(3) -0.1455(3) -0.09367(17) 0.0286(12) Uani 1 1 d . .
H29A H -0.120947 -0.139537 -0.118625 0.034 Uiso 1 1 calc R U
C30 C -0.3571(3) -0.1040(2) -0.14916(15) 0.0216(10) Uani 1 1 d . .
C31 C -0.4372(3) -0.1186(3) -0.14336(18) 0.0302(12) Uani 1 1 d . .
H31A H -0.461274 -0.151056 -0.164367 0.036 Uiso 1 1 calc R U
C32 C -0.4823(3) -0.0865(3) -0.1075(2) 0.0413(14) Uani 1 1 d . .
H32A H -0.536653 -0.097762 -0.103751 0.050 Uiso 1 1 calc R U
C33 C -0.4491(3) -0.0385(3) -0.07728(19) 0.0390(14) Uani 1 1 d . .
H33A H -0.480517 -0.016541 -0.052835 0.047 Uiso 1 1 calc R U
C34 C -0.3698(3) -0.0223(3) -0.08250(18) 0.0328(13) Uani 1 1 d . .
H34A H -0.346821 0.011262 -0.061951 0.039 Uiso 1 1 calc R U
C35 C -0.3239(3) -0.0553(3) -0.11799(17) 0.0263(11) Uani 1 1 d . .
H35A H -0.269272 -0.044609 -0.121107 0.032 Uiso 1 1 calc R U
C36 C -0.2297(3) -0.0877(2) -0.21970(15) 0.0204(9) Uani 1 1 d . .
C37 C -0.2577(3) -0.0242(3) -0.23143(16) 0.0258(11) Uani 1 1 d . .
H37A H -0.311519 -0.013310 -0.224844 0.031 Uiso 1 1 calc R U
C38 C -0.2079(3) 0.0238(3) -0.25276(17) 0.0293(12) Uani 1 1 d . .
H38A H -0.227478 0.067057 -0.260678 0.035 Uiso 1 1 calc R U
C39 C -0.1292(3) 0.0073(3) -0.26222(17) 0.0325(13) Uani 1 1 d . .
H39A H -0.094918 0.039547 -0.276875 0.039 Uiso 1 1 calc R U
C40 C -0.1006(3) -0.0548(3) -0.25064(19) 0.0288(12) Uani 1 1 d . .
H40A H -0.046635 -0.065282 -0.257028 0.035 Uiso 1 1 calc R U
C41 C -0.1505(3) -0.1029(3) -0.22947(17) 0.0258(11) Uani 1 1 d . .
H41A H -0.130341 -0.146033 -0.221700 0.031 Uiso 1 1 calc R U
C42 C -0.3639(2) -0.1785(2) -0.23922(16) 0.0192(10) Uani 1 1 d . .
C43 C -0.4038(2) -0.2382(3) -0.22975(16) 0.0252(10) Uani 1 1 d . .
H43A H -0.389463 -0.264371 -0.201521 0.030 Uiso 1 1 calc R U
C44 C -0.4646(3) -0.2600(3) -0.26109(17) 0.0323(12) Uani 1 1 d . .
H44A H -0.491889 -0.300456 -0.253908 0.039 Uiso 1 1 calc R U
C45 C -0.4850(3) -0.2226(3) -0.30278(19) 0.0329(13) Uani 1 1 d . .
H45A H -0.526388 -0.237058 -0.324282 0.039 Uiso 1 1 calc R U
C46 C -0.4442(3) -0.1637(3) -0.31281(18) 0.0331(13) Uani 1 1 d . .
H46A H -0.457467 -0.138419 -0.341684 0.040 Uiso 1 1 calc R U
C47 C -0.3845(3) -0.1414(3) -0.28127(16) 0.0263(11) Uani 1 1 d . .
H47A H -0.357614 -0.100726 -0.288394 0.032 Uiso 1 1 calc R U
C48 C -0.3431(4) -0.0285(4) 0.0905(3) 0.0541(18) Uani 1 1 d . .
H48A H -0.331957 -0.074791 0.080850 0.065 Uiso 1 1 calc R U
H48B H -0.354560 -0.001988 0.060530 0.065 Uiso 1 1 calc R U
H48C H -0.389035 -0.027417 0.112935 0.065 Uiso 1 1 calc R U
C49 C -0.2731(3) 0.0000(3) 0.11656(19) 0.0407(13) Uani 1 1 d . .
H49A H -0.283307 0.047241 0.125516 0.049 Uiso 1 1 calc R U
H49B H -0.262628 -0.025256 0.147706 0.049 Uiso 1 1 calc R U
C50 C -0.1388(3) 0.0271(3) 0.1051(2) 0.0427(15) Uani 1 1 d . .
H50B H -0.130858 0.011739 0.139969 0.051 Uiso 1 1 calc R U
H50A H -0.145966 0.076198 0.105466 0.051 Uiso 1 1 calc R U
C51 C -0.0682(4) 0.0089(4) 0.0739(2) 0.0588(19) Uani 1 1 d . .
H51A H -0.075372 0.026182 0.039865 0.071 Uiso 1 1 calc R U
H51B H -0.062672 -0.039836 0.072711 0.071 Uiso 1 1 calc R U
H51C H -0.020306 0.028547 0.088561 0.071 Uiso 1 1 calc R U
F1 F -0.3287(2) -0.16767(19) 0.01553(12) 0.0561(10) Uani 1 1 d . .
F2 F -0.0941(2) -0.0689(2) -0.04232(13) 0.0624(11) Uani 1 1 d . .
N1 N -0.1854(2) -0.3161(2) -0.13355(13) 0.0197(9) Uani 1 1 d . .
Ni1 Ni -0.22694(3) -0.23676(3) -0.16333(2) 0.01973(13) Uani 1 1 d . .
O1 O -0.21430(17) -0.26943(16) -0.23012(10) 0.0224(7) Uani 1 1 d . .
O3 O -0.2064(2) -0.00414(19) 0.08430(12) 0.0327(9) Uani 1 1 d . .
P1 P -0.29293(7) -0.15141(6) -0.19192(4) 0.0207(3) Uani 1 1 d . .

loop_
_atom_site_aniso_label
_atom_site_aniso_U_11
_atom_site_aniso_U_22
_atom_site_aniso_U_33
_atom_site_aniso_U_23
_atom_site_aniso_U_13
_atom_site_aniso_U_12
C1 0.019(2) 0.019(3) 0.025(2) -0.0009(19) 0.0008(19) -0.007(2)
C2 0.019(2) 0.022(3) 0.024(2) -0.0047(19) -0.0006(19) -0.002(2)
C3 0.028(3) 0.032(3) 0.024(2) -0.005(2) 0.003(2) -0.002(2)
C4 0.020(2) 0.026(3) 0.034(3) -0.006(2) 0.005(2) 0.003(2)
C5 0.019(2) 0.027(3) 0.030(2) 0.001(2) -0.001(2) -0.003(2)
C6 0.018(2) 0.017(3) 0.024(2) -0.0046(18) 0.0005(19) 0.0006(19)
C7 0.022(2) 0.021(3) 0.023(2) 0.002(2) -0.001(2) -0.0028(19)
C8 0.032(3) 0.031(3) 0.019(2) 0.000(2) -0.003(2) 0.002(2)
C9 0.044(3) 0.050(4) 0.023(2) -0.002(2) 0.004(2) 0.009(3)
C10 0.045(3) 0.031(3) 0.030(3) 0.003(2) 0.001(3) 0.002(2)
C11 0.028(3) 0.045(3) 0.032(2) 0.003(3) -0.008(3) 0.004(2)
C12 0.034(3) 0.018(3) 0.021(2) 0.0041(19) 0.004(2) 0.003(2)
C13 0.032(3) 0.019(3) 0.034(2) 0.000(2) 0.008(2) -0.001(2)
C14 0.057(4) 0.043(4) 0.037(3) 0.014(3) 0.015(3) -0.004(3)
C15 0.084(5) 0.054(4) 0.025(3) 0.011(3) 0.006(3) -0.002(4)
C16 0.057(4) 0.048(4) 0.026(3) 0.010(3) -0.006(3) 0.004(3)
C17 0.039(3) 0.025(3) 0.024(2) -0.001(2) -0.003(2) 0.005(2)
C18 0.032(3) 0.030(3) 0.042(3) 0.004(2) 0.009(2) -0.002(2)
C19 0.047(4) 0.054(5) 0.052(4) -0.022(3) -0.003(3) 0.012(3)
C20 0.035(3) 0.048(5) 0.088(5) -0.026(4) 0.018(3) -0.009(3)
C21 0.036(3) 0.033(3) 0.032(3) -0.001(2) -0.009(2) 0.005(2)
C22 0.057(4) 0.049(5) 0.047(3) -0.005(3) -0.021(3) 0.005(3)
C23 0.038(3) 0.045(4) 0.052(4) -0.010(3) -0.009(3) 0.005(3)
C24 0.024(2) 0.023(3) 0.024(2) 0.0021(19) 0.002(2) 0.001(2)
C25 0.030(3) 0.019(3) 0.028(2) 0.0030(19) 0.002(2) 0.002(2)
C26 0.033(3) 0.032(3) 0.022(2) 0.000(2) 0.009(2) 0.002(3)
C27 0.036(3) 0.033(3) 0.024(2) -0.008(2) -0.001(2) -0.002(2)
C28 0.031(3) 0.027(3) 0.033(3) -0.002(2) -0.005(2) -0.012(2)
C29 0.027(3) 0.036(3) 0.023(2) -0.001(2) 0.001(2) -0.003(2)
C30 0.023(2) 0.020(3) 0.022(2) 0.0036(18) 0.0029(19) 0.002(2)
C31 0.029(3) 0.029(3) 0.033(3) -0.003(2) 0.005(2) -0.006(2)
C32 0.030(3) 0.042(4) 0.052(3) -0.011(3) 0.016(3) -0.002(3)
C33 0.043(3) 0.039(4) 0.035(3) -0.006(3) 0.014(3) 0.004(3)
C34 0.045(3) 0.025(3) 0.029(3) -0.003(2) 0.001(3) 0.007(3)
C35 0.025(3) 0.024(3) 0.029(3) 0.001(2) 0.003(2) 0.001(2)
C36 0.021(2) 0.019(2) 0.021(2) 0.0011(17) -0.005(2) -0.003(2)
C37 0.024(3) 0.029(3) 0.025(2) 0.000(2) 0.001(2) 0.001(2)
C38 0.034(3) 0.022(3) 0.032(2) 0.003(2) -0.001(2) 0.000(2)
C39 0.026(3) 0.042(4) 0.029(3) 0.004(2) 0.005(2) -0.009(2)
C40 0.020(3) 0.033(3) 0.033(3) 0.000(2) -0.001(2) -0.006(2)
C41 0.028(3) 0.022(3) 0.027(2) -0.001(2) -0.004(2) 0.004(2)
C42 0.013(2) 0.019(3) 0.026(2) 0.0010(19) 0.0016(18) 0.0002(18)
C43 0.020(2) 0.029(3) 0.026(2) 0.000(2) -0.0034(19) 0.000(2)
C44 0.027(3) 0.034(3) 0.036(3) -0.002(2) 0.000(2) 0.000(2)
C45 0.023(2) 0.040(4) 0.035(3) -0.008(2) -0.005(2) -0.003(2)
C46 0.029(3) 0.041(4) 0.029(3) 0.005(2) -0.005(2) -0.002(2)
C47 0.023(2) 0.031(3) 0.025(2) 0.001(2) -0.002(2) 0.002(2)
C48 0.040(4) 0.048(5) 0.074(4) -0.006(3) 0.012(3) -0.001(3)
C49 0.050(4) 0.030(3) 0.042(3) -0.001(2) 0.010(3) 0.004(3)
C50 0.049(4) 0.037(4) 0.042(3) -0.002(3) -0.018(3) 0.003(3)
C51 0.036(4) 0.073(6) 0.067(4) 0.005(4) -0.004(3) -0.005(3)
F1 0.061(2) 0.061(3) 0.0461(19) -0.0054(17) 0.0196(17) -0.0076(19)
F2 0.060(2) 0.074(3) 0.053(2) -0.0168(19) 0.0002(18) -0.025(2)
N1 0.018(2) 0.021(2) 0.0197(19) -0.0001(16) -0.0006(15) -0.0020(17)
Ni1 0.0214(3) 0.0191(3) 0.0187(2) -0.0010(3) -0.0003(3) 0.0009(3)
O1 0.0242(16) 0.0192(17) 0.0238(14) -0.0029(13) 0.0006(13) 0.0082(15)
O3 0.031(2) 0.038(3) 0.0299(17) -0.0052(15) -0.0020(16) -0.0022(17)
P1 0.0206(6) 0.0202(7) 0.0213(5) -0.0013(5) 0.0002(5) 0.0004(5)

loop_
_atom_type_symbol
_atom_type_description
_atom_type_scat_dispersion_real
_atom_type_scat_dispersion_imag
_atom_type_scat_source
C C 0.0033 0.0016 'International Tables Vol C Tables 4.2.6.8 and 6.1.1.4'
H H 0.0000 0.0000 'International Tables Vol C Tables 4.2.6.8 and 6.1.1.4'
F F 0.0171 0.0103 'International Tables Vol C Tables 4.2.6.8 and 6.1.1.4'
N N 0.0061 0.0033 'International Tables Vol C Tables 4.2.6.8 and 6.1.1.4'
Ni Ni 0.3393 1.1124 'International Tables Vol C Tables 4.2.6.8 and 6.1.1.4'
O O 0.0106 0.0060 'International Tables Vol C Tables 4.2.6.8 and 6.1.1.4'
P P 0.1023 0.0942 'International Tables Vol C Tables 4.2.6.8 and 6.1.1.4'

loop_
_geom_angle_atom_site_label_1
_geom_angle_atom_site_label_2
_geom_angle_atom_site_label_3
_geom_angle
O1 C1 C6 121.4(4)
O1 C1 C2 120.5(4)
C6 C1 C2 118.1(4)
C3 C2 C1 117.3(4)
C3 C2 C8 120.9(4)
C1 C2 C8 121.9(4)
C2 C3 C4 124.7(4)
C5 C4 C3 118.5(4)
C4 C5 C6 120.4(4)
C5 C6 C1 121.0(4)
C5 C6 C7 116.3(4)
C1 C6 C7 122.6(4)
N1 C7 C6 127.8(4)
C10 C8 C2 111.0(4)
C10 C8 C11 110.0(4)
C2 C8 C11 108.7(4)
C10 C8 C9 107.8(4)
C2 C8 C9 112.0(4)
C11 C8 C9 107.2(4)
C17 C12 C13 122.8(4)
C17 C12 N1 119.4(4)
C13 C12 N1 117.7(4)
C14 C13 C12 117.4(5)
C14 C13 C18 121.0(5)
C12 C13 C18 121.6(4)
C15 C14 C13 120.0(6)
C14 C15 C16 121.3(5)
C15 C16 C17 121.5(5)
C16 C17 C12 116.9(5)
C16 C17 C21 121.0(5)
C12 C17 C21 122.1(4)
C19 C18 C13 112.1(5)
C19 C18 C20 108.4(5)
C13 C18 C20 112.8(5)
C17 C21 C22 112.8(4)
C17 C21 C23 111.7(5)
C22 C21 C23 108.9(4)
C25 C24 C29 117.3(4)
C25 C24 Ni1 124.8(4)
C29 C24 Ni1 117.9(3)
C26 C25 C24 119.5(5)
C27 C26 F1 118.5(4)
C27 C26 C25 124.5(4)
F1 C26 C25 116.9(5)
C26 C27 C28 114.9(4)
F2 C28 C29 118.7(5)
F2 C28 C27 117.2(4)
C29 C28 C27 124.1(5)
C28 C29 C24 119.7(4)
C31 C30 C35 117.9(4)
C31 C30 P1 122.3(4)
C35 C30 P1 119.6(3)
C32 C31 C30 121.0(5)
C33 C32 C31 120.5(5)
C32 C33 C34 119.9(5)
C33 C34 C35 119.7(5)
C34 C35 C30 121.0(5)
C37 C36 C41 118.8(4)
C37 C36 P1 122.2(4)
C41 C36 P1 119.0(4)
C36 C37 C38 121.0(5)
C39 C38 C37 119.0(5)
C40 C39 C38 120.7(5)
C39 C40 C41 120.3(5)
C36 C41 C40 120.2(5)
C47 C42 C43 118.9(4)
C47 C42 P1 124.5(4)
C43 C42 P1 116.5(3)
C44 C43 C42 121.0(5)
C45 C44 C43 119.8(5)
C44 C45 C46 119.4(5)
C47 C46 C45 121.0(5)
C46 C47 C42 120.0(5)
O3 C49 C48 108.8(4)
O3 C50 C51 108.3(5)
C7 N1 C12 113.3(4)
C7 N1 Ni1 123.1(3)
C12 N1 Ni1 123.4(3)
C24 Ni1 N1 92.29(18)
C24 Ni1 O1 167.54(17)
N1 Ni1 O1 93.71(14)
C24 Ni1 P1 85.98(15)
N1 Ni1 P1 170.50(12)
O1 Ni1 P1 89.83(10)
C1 O1 Ni1 127.9(3)
C50 O3 C49 111.9(4)
C36 P1 C42 108.0(2)
C36 P1 C30 103.8(2)
C42 P1 C30 101.4(2)
C36 P1 Ni1 113.13(16)
C42 P1 Ni1 110.25(16)
C30 P1 Ni1 119.15(15)

loop_
_geom_bond_atom_site_label_1
_geom_bond_atom_site_label_2
_geom_bond_distance
C1 O1 1.311(6)
C1 C6 1.419(6)
C1 C2 1.458(6)
C2 C3 1.375(7)
C2 C8 1.538(6)
C3 C4 1.401(7)
C4 C5 1.370(6)
C5 C6 1.418(7)
C6 C7 1.438(6)
C7 N1 1.300(6)
C8 C10 1.533(7)
C8 C11 1.542(6)
C8 C9 1.543(6)
C12 C17 1.399(7)
C12 C13 1.413(7)
C12 N1 1.458(5)
C13 C14 1.401(6)
C13 C18 1.506(7)
C14 C15 1.377(8)
C15 C16 1.379(9)
C16 C17 1.388(7)
C17 C21 1.516(7)
C18 C19 1.505(8)
C18 C20 1.534(7)
C21 C22 1.530(7)
C21 C23 1.531(8)
C24 C25 1.402(6)
C24 C29 1.409(7)
C24 Ni1 1.891(4)
C25 C26 1.375(6)
C26 C27 1.370(7)
C26 F1 1.371(5)
C27 C28 1.379(7)
C28 F2 1.352(6)
C28 C29 1.370(7)
C30 C31 1.391(6)
C30 C35 1.399(7)
C30 P1 1.838(5)
C31 C32 1.381(7)
C32 C33 1.375(8)
C33 C34 1.382(7)
C34 C35 1.392(7)
C36 C37 1.391(7)
C36 C41 1.396(6)
C36 P1 1.820(5)
C37 C38 1.398(7)
C38 C39 1.391(7)
C39 C40 1.368(8)
C40 C41 1.398(7)
C42 C47 1.391(6)
C42 C43 1.395(7)
C42 P1 1.824(4)
C43 C44 1.394(6)
C44 C45 1.387(7)
C45 C46 1.389(7)
C46 C47 1.389(6)
C48 C49 1.485(8)
C49 O3 1.419(6)
C50 O3 1.415(6)
C50 C51 1.500(8)
N1 Ni1 1.909(4)
Ni1 O1 1.914(3)
Ni1 P1 2.1767(14)

loop_
_geom_torsion_atom_site_label_1
_geom_torsion_atom_site_label_2
_geom_torsion_atom_site_label_3
_geom_torsion_atom_site_label_4
_geom_torsion
O1 C1 C2 C3 178.3(4)
C6 C1 C2 C3 -3.9(6)
O1 C1 C2 C8 -3.1(7)
C6 C1 C2 C8 174.7(4)
C1 C2 C3 C4 1.6(7)
C8 C2 C3 C4 -177.0(5)
C2 C3 C4 C5 1.9(8)
C3 C4 C5 C6 -3.1(7)
C4 C5 C6 C1 0.7(7)
C4 C5 C6 C7 178.2(4)
O1 C1 C6 C5 -179.3(4)
C2 C1 C6 C5 2.9(7)
O1 C1 C6 C7 3.3(7)
C2 C1 C6 C7 -174.5(4)
C5 C6 C7 N1 170.8(4)
C1 C6 C7 N1 -11.8(7)
C3 C2 C8 C10 -123.1(5)
C1 C2 C8 C10 58.4(6)
C3 C2 C8 C11 115.7(5)
C1 C2 C8 C11 -62.8(6)
C3 C2 C8 C9 -2.5(6)
C1 C2 C8 C9 178.9(4)
C17 C12 C13 C14 -3.4(8)
N1 C12 C13 C14 177.1(5)
C17 C12 C13 C18 176.4(5)
N1 C12 C13 C18 -3.1(7)
C12 C13 C14 C15 1.1(8)
C18 C13 C14 C15 -178.7(5)
C13 C14 C15 C16 1.2(9)
C14 C15 C16 C17 -1.3(10)
C15 C16 C17 C12 -0.9(9)
C15 C16 C17 C21 179.1(6)
C13 C12 C17 C16 3.3(8)
N1 C12 C17 C16 -177.2(5)
C13 C12 C17 C21 -176.7(5)
N1 C12 C17 C21 2.8(7)
C14 C13 C18 C19 -87.9(6)
C12 C13 C18 C19 92.3(6)
C14 C13 C18 C20 34.8(7)
C12 C13 C18 C20 -145.0(5)
C16 C17 C21 C22 -38.4(7)
C12 C17 C21 C22 141.6(5)
C16 C17 C21 C23 84.8(6)
C12 C17 C21 C23 -95.2(6)
C29 C24 C25 C26 -0.5(7)
Ni1 C24 C25 C26 179.4(4)
C24 C25 C26 C27 0.9(8)
C24 C25 C26 F1 179.9(4)
F1 C26 C27 C28 179.8(4)
C25 C26 C27 C28 -1.2(8)
C26 C27 C28 F2 -179.5(5)
C26 C27 C28 C29 1.2(8)
F2 C28 C29 C24 179.8(5)
C27 C28 C29 C24 -0.9(9)
C25 C24 C29 C28 0.5(7)
Ni1 C24 C29 C28 -179.5(4)
C35 C30 C31 C32 -0.8(8)
P1 C30 C31 C32 173.7(4)
C30 C31 C32 C33 1.1(9)
C31 C32 C33 C34 -0.3(9)
C32 C33 C34 C35 -0.8(9)
C33 C34 C35 C30 1.1(8)
C31 C30 C35 C34 -0.3(7)
P1 C30 C35 C34 -174.9(4)
C41 C36 C37 C38 0.2(6)
P1 C36 C37 C38 180.0(3)
C36 C37 C38 C39 0.0(7)
C37 C38 C39 C40 -0.3(7)
C38 C39 C40 C41 0.5(8)
C37 C36 C41 C40 0.0(7)
P1 C36 C41 C40 -179.8(4)
C39 C40 C41 C36 -0.4(7)
C47 C42 C43 C44 -1.3(7)
P1 C42 C43 C44 173.9(3)
C42 C43 C44 C45 1.0(7)
C43 C44 C45 C46 0.2(7)
C44 C45 C46 C47 -1.1(8)
C45 C46 C47 C42 0.8(8)
C43 C42 C47 C46 0.4(7)
P1 C42 C47 C46 -174.4(4)
C6 C7 N1 C12 176.1(4)
C6 C7 N1 Ni1 0.6(6)
C17 C12 N1 C7 81.0(5)
C13 C12 N1 C7 -99.5(5)
C17 C12 N1 Ni1 -103.5(5)
C13 C12 N1 Ni1 76.0(5)
C25 C24 Ni1 N1 -79.5(4)
C29 C24 Ni1 N1 100.5(4)
C25 C24 Ni1 O1 161.8(6)
C29 C24 Ni1 O1 -18.3(11)
C25 C24 Ni1 P1 91.2(4)
C29 C24 Ni1 P1 -88.9(4)
C6 C1 O1 Ni1 15.2(6)
C2 C1 O1 Ni1 -167.0(3)
C51 C50 O3 C49 169.0(5)
C48 C49 O3 C50 175.2(5)
C37 C36 P1 C42 70.2(4)
C41 C36 P1 C42 -110.0(4)
C37 C36 P1 C30 -36.9(4)
C41 C36 P1 C30 142.9(4)
C37 C36 P1 Ni1 -167.5(3)
C41 C36 P1 Ni1 12.3(4)
C47 C42 P1 C36 -21.0(5)
C43 C42 P1 C36 164.2(4)
C47 C42 P1 C30 87.8(4)
C43 C42 P1 C30 -87.1(4)
C47 C42 P1 Ni1 -145.0(4)
C43 C42 P1 Ni1 40.1(4)
C31 C30 P1 C36 140.5(4)
C35 C30 P1 C36 -45.1(4)
C31 C30 P1 C42 28.5(4)
C35 C30 P1 C42 -157.1(4)
C31 C30 P1 Ni1 -92.6(4)
C35 C30 P1 Ni1 81.8(4)
